data_1544758
loop_
_publ_author_name
'Creutz, Sidney E.'
'Peters, Jonas C.'

_publ_section_title
;
 Exploring secondary-sphere interactions in Fe-N x H y complexes relevant
 to N2 fixation.
;
_journal_issue 3
_journal_name_full 'Chemical science'
_journal_page_first 2321
_journal_page_last 2328
_journal_paper_doi 10.1039/c6sc04805f
_journal_volume 8
_journal_year 2017
_chemical_formula_sum 'C39 H51 Cl Fe N3 P3 Si'
_chemical_formula_weight 774.09
_chemical_name_common 'Compound 1''
_chemical_name_systematic '[SiP(NMe)3]FeCl'
_chemical_properties_physical ', Air-sensitive,Moisture-sensitive'
_space_group_crystal_system orthorhombic
_space_group_IT_number 33
_space_group_name_Hall 'P 2c -2n'
_space_group_name_H-M_alt 'P n a 21'
_symmetry_space_group_name_Hall 'P 2c -2n'
_symmetry_space_group_name_H-M 'P n a 21'
_atom_sites_solution_hydrogens geom
_audit_creation_method SHELXL-2013
_audit_update_record
;
2016-10-24 deposited with the CCDC.
2016-12-08 downloaded from the CCDC.
;
_cell_angle_alpha 90
_cell_angle_beta 90
_cell_angle_gamma 90
_cell_formula_units_Z 8
_cell_length_a 38.962(2)
_cell_length_b 11.0406(6)
_cell_length_c 18.1487(9)
_cell_measurement_reflns_used 9069
_cell_measurement_temperature 293(2)
_cell_measurement_theta_max 31.55
_cell_measurement_theta_min 2.22
_cell_volume 7806.9(7)
_computing_structure_refinement 'SHELXL-2013 (Sheldrick, 2013)'
_diffrn_ambient_temperature 100(2)
_diffrn_measured_fraction_theta_full 1.000
_diffrn_measured_fraction_theta_max 0.997
_diffrn_measurement_device_type 'Bruker APEX-II CCD'
_diffrn_measurement_method '\f and \w scans'
_diffrn_radiation_type MoK\a
_diffrn_radiation_wavelength 0.71073
_diffrn_reflns_av_R_equivalents 0.0476
_diffrn_reflns_av_unetI/netI 0.0370
_diffrn_reflns_Laue_measured_fraction_full 1.000
_diffrn_reflns_Laue_measured_fraction_max 0.997
_diffrn_reflns_limit_h_max 41
_diffrn_reflns_limit_h_min -56
_diffrn_reflns_limit_k_max 15
_diffrn_reflns_limit_k_min -15
_diffrn_reflns_limit_l_max 26
_diffrn_reflns_limit_l_min -26
_diffrn_reflns_number 150704
_diffrn_reflns_point_group_measured_fraction_full 1.000
_diffrn_reflns_point_group_measured_fraction_max 0.997
_diffrn_reflns_theta_full 25.242
_diffrn_reflns_theta_max 31.006
_diffrn_reflns_theta_min 1.533
_exptl_absorpt_coefficient_mu 0.640
_exptl_crystal_colour yellow
_exptl_crystal_density_diffrn 1.310
_exptl_crystal_description block
_exptl_crystal_F_000 3232
_exptl_crystal_recrystallization_method 'Re-crystallisation from solvent: benzene, pentane'
_refine_diff_density_max 0.740
_refine_diff_density_min -0.540
_refine_diff_density_rms 0.087
_refine_ls_abs_structure_details
;
 Refined as an inversion twin.
;
_refine_ls_abs_structure_Flack 0.147(14)
_refine_ls_extinction_method none
_refine_ls_goodness_of_fit_ref 1.158
_refine_ls_hydrogen_treatment constr
_refine_ls_matrix_type full
_refine_ls_number_parameters 866
_refine_ls_number_reflns 24608
_refine_ls_number_restraints 1
_refine_ls_restrained_S_all 1.158
_refine_ls_R_factor_all 0.0532
_refine_ls_R_factor_gt 0.0481
_refine_ls_shift/su_max 0.001
_refine_ls_shift/su_mean 0.000
_refine_ls_structure_factor_coef Fsqd
_refine_ls_weighting_details 'w=1/[\s^2^(Fo^2^)+(0.0380P)^2^+8.6075P] where P=(Fo^2^+2Fc^2^)/3'
_refine_ls_weighting_scheme calc
_refine_ls_wR_factor_gt 0.1089
_refine_ls_wR_factor_ref 0.1108
_reflns_Friedel_coverage 0.945
_reflns_Friedel_fraction_full 1.000
_reflns_Friedel_fraction_max 0.998
_reflns_number_gt 22760
_reflns_number_total 24608
_reflns_threshold_expression 'I > 2\s(I)'
_cod_data_source_file c6sc04805f2.cif
_cod_data_source_block a14104_final
_cod_depositor_comments
;
 Adding full bibliography for 1544751--1544760.cif.

2019-02-06
Z value and formula fixed to values more according to usual
chemical conventions.                 miguel
;
_cod_original_formula_sum 'C78 H94 Cl2 Fe2 N6 P6 Si2'
_cod_original_formula_weight 1540.19
_cod_original_formula_units_Z 4
_cod_original_cell_volume 7807.0(7)
_cod_database_code 1544758
_shelx_space_group_comment
;
The symmetry employed for this shelxl refinement is uniquely defined
by the following loop, which should always be used as a source of
symmetry information in preference to the above space-group names.
They are only intended as comments.
;
_shelxl_version_number 2013-3

loop_
_space_group_symop_operation_xyz
'x, y, z'
'-x, -y, z+1/2'
'x+1/2, -y+1/2, z'
'-x+1/2, y+1/2, z+1/2'

loop_
_atom_site_label
_atom_site_type_symbol
_atom_site_fract_x
_atom_site_fract_y
_atom_site_fract_z
_atom_site_U_iso_or_equiv
_atom_site_adp_type
_atom_site_occupancy
_atom_site_site_symmetry_order
_atom_site_calc_flag
_atom_site_refinement_flags_posn
_atom_site_refinement_flags_adp
Fe1 Fe 0.05044(2) 0.29901(4) 0.00166(3) 0.01200(9) Uani 1 1 d . .
Cl1 Cl 0.10825(2) 0.29880(8) 0.00900(5) 0.01878(17) Uani 1 1 d . .
P2 P 0.04071(2) 0.49115(8) -0.03939(5) 0.01457(17) Uani 1 1 d . .
P3 P 0.04263(2) 0.14291(8) -0.08021(5) 0.01383(17) Uani 1 1 d . .
P1 P 0.04067(2) 0.25940(8) 0.12213(5) 0.01207(16) Uani 1 1 d . .
Si1 Si -0.00888(2) 0.29631(8) -0.00023(6) 0.01133(16) Uani 1 1 d . .
N1 N 0.10148(9) 0.2095(3) 0.2378(2) 0.0245(8) Uani 1 1 d . .
N3 N 0.10941(9) 0.0181(3) -0.15059(19) 0.0227(7) Uani 1 1 d . .
C16 C -0.00410(9) 0.2499(3) 0.1506(2) 0.0123(6) Uani 1 1 d . .
C12 C -0.06302(10) 0.2669(4) 0.1133(2) 0.0184(7) Uani 1 1 d . .
H12 H -0.0794 0.2820 0.0772 0.022 Uiso 1 1 calc R U
C11 C -0.02795(9) 0.2705(3) 0.0949(2) 0.0125(6) Uani 1 1 d . .
C112 C 0.09649(10) 0.3342(4) 0.2109(2) 0.0210(8) Uani 1 1 d . .
H11A H 0.1104 0.3465 0.1672 0.025 Uiso 1 1 calc R U
H11B H 0.1043 0.3907 0.2482 0.025 Uiso 1 1 calc R U
N2 N 0.10805(9) 0.6516(3) -0.0676(3) 0.0307(9) Uani 1 1 d . .
C111 C 0.05937(9) 0.3608(4) 0.1925(2) 0.0161(7) Uani 1 1 d . .
H11C H 0.0577 0.4437 0.1752 0.019 Uiso 1 1 calc R U
H11D H 0.0459 0.3544 0.2372 0.019 Uiso 1 1 calc R U
C21 C -0.00421(10) 0.5336(3) -0.0535(2) 0.0166(7) Uani 1 1 d . .
C15 C -0.01469(10) 0.2259(3) 0.2231(2) 0.0164(7) Uani 1 1 d . .
H15 H 0.0016 0.2148 0.2600 0.020 Uiso 1 1 calc R U
C114 C 0.05859(10) 0.1141(3) 0.1552(2) 0.0170(7) Uani 1 1 d . .
H11E H 0.0450 0.0862 0.1967 0.020 Uiso 1 1 calc R U
H11F H 0.0565 0.0544 0.1163 0.020 Uiso 1 1 calc R U
C36 C -0.02632(9) 0.1712(3) -0.06049(19) 0.0131(6) Uani 1 1 d . .
C314 C 0.06111(10) 0.1594(4) -0.1736(2) 0.0182(7) Uani 1 1 d . .
C24 C -0.07349(11) 0.5791(4) -0.0724(3) 0.0281(9) Uani 1 1 d . .
H24 H -0.0968 0.5945 -0.0786 0.034 Uiso 1 1 calc R U
C13 C -0.07336(10) 0.2413(4) 0.1847(2) 0.0201(8) Uani 1 1 d . .
H13 H -0.0966 0.2391 0.1960 0.024 Uiso 1 1 calc R U
C35 C -0.06121(10) 0.1424(4) -0.0713(2) 0.0185(7) Uani 1 1 d . .
H35 H -0.0780 0.1878 -0.0476 0.022 Uiso 1 1 calc R U
C14 C -0.04927(10) 0.2188(4) 0.2396(2) 0.0184(7) Uani 1 1 d . .
H14 H -0.0564 0.1992 0.2870 0.022 Uiso 1 1 calc R U
C31 C -0.00176(10) 0.1008(3) -0.0975(2) 0.0150(7) Uani 1 1 d . .
C214 C 0.06150(11) 0.5320(4) -0.1270(2) 0.0230(8) Uani 1 1 d . .
H21A H 0.0578 0.4674 -0.1623 0.028 Uiso 1 1 calc R U
H21B H 0.0508 0.6048 -0.1463 0.028 Uiso 1 1 calc R U
C34 C -0.07068(10) 0.0477(4) -0.1166(2) 0.0199(7) Uani 1 1 d . .
H34 H -0.0938 0.0294 -0.1227 0.024 Uiso 1 1 calc R U
C311 C 0.06243(11) -0.0054(3) -0.0582(2) 0.0201(8) Uani 1 1 d . .
C26 C -0.02786(9) 0.4426(3) -0.03676(19) 0.0147(6) Uani 1 1 d . .
C32 C -0.01158(10) 0.0057(4) -0.1437(2) 0.0194(7) Uani 1 1 d . .
H32 H 0.0050 -0.0398 -0.1679 0.023 Uiso 1 1 calc R U
C113 C 0.09609(11) 0.1221(4) 0.1787(2) 0.0231(8) Uani 1 1 d . .
H11G H 0.1037 0.0429 0.1951 0.028 Uiso 1 1 calc R U
H11H H 0.1099 0.1451 0.1366 0.028 Uiso 1 1 calc R U
C312 C 0.10113(11) -0.0057(4) -0.0729(2) 0.0235(8) Uani 1 1 d . .
C313 C 0.09998(11) 0.1412(4) -0.1719(2) 0.0219(8) Uani 1 1 d . .
C211 C 0.05825(10) 0.6173(3) 0.0153(2) 0.0218(8) Uani 1 1 d . .
H21C H 0.0480 0.6926 -0.0011 0.026 Uiso 1 1 calc R U
H21D H 0.0522 0.6058 0.0667 0.026 Uiso 1 1 calc R U
C213 C 0.09983(11) 0.5537(4) -0.1186(3) 0.0275(9) Uani 1 1 d . .
H21E H 0.1106 0.4798 -0.1014 0.033 Uiso 1 1 calc R U
H21F H 0.1094 0.5728 -0.1666 0.033 Uiso 1 1 calc R U
C25 C -0.06306(10) 0.4675(4) -0.0474(2) 0.0205(8) Uani 1 1 d . .
H25 H -0.0793 0.4080 -0.0373 0.025 Uiso 1 1 calc R U
C33 C -0.04600(11) -0.0209(4) -0.1534(2) 0.0205(8) Uani 1 1 d . .
H33 H -0.0526 -0.0841 -0.1842 0.025 Uiso 1 1 calc R U
C23 C -0.04998(12) 0.6686(4) -0.0887(3) 0.0287(9) Uani 1 1 d . .
H23 H -0.0574 0.7435 -0.1059 0.034 Uiso 1 1 calc R U
C22 C -0.01506(11) 0.6465(4) -0.0791(3) 0.0250(8) Uani 1 1 d . .
H22 H 0.0009 0.7065 -0.0898 0.030 Uiso 1 1 calc R U
C1N3 C 0.14640(12) 0.0005(5) -0.1616(3) 0.0329(10) Uani 1 1 d . .
H1N1 H 0.1526 -0.0803 -0.1474 0.049 Uiso 1 1 calc R U
H1N2 H 0.1589 0.0577 -0.1321 0.049 Uiso 1 1 calc R U
H1N3 H 0.1519 0.0126 -0.2127 0.049 Uiso 1 1 calc R U
C1N2 C 0.14522(12) 0.6714(5) -0.0685(4) 0.0445(14) Uani 1 1 d . .
H1N4 H 0.1509 0.7359 -0.0352 0.067 Uiso 1 1 calc R U
H1N5 H 0.1524 0.6926 -0.1175 0.067 Uiso 1 1 calc R U
H1N6 H 0.1567 0.5986 -0.0534 0.067 Uiso 1 1 calc R U
C212 C 0.09736(11) 0.6263(4) 0.0084(3) 0.0269(9) Uani 1 1 d . .
H21G H 0.1057 0.6903 0.0404 0.032 Uiso 1 1 calc R U
H21H H 0.1076 0.5508 0.0245 0.032 Uiso 1 1 calc R U
C1N1 C 0.13618(13) 0.1972(6) 0.2671(4) 0.0448(14) Uani 1 1 d . .
H1N7 H 0.1395 0.2547 0.3062 0.067 Uiso 1 1 calc R U
H1N8 H 0.1525 0.2122 0.2286 0.067 Uiso 1 1 calc R U
H1N9 H 0.1393 0.1167 0.2859 0.067 Uiso 1 1 calc R U
Fe2 Fe 0.30111(2) 1.24256(4) -0.00186(3) 0.01293(9) Uani 1 1 d . .
Cl2 Cl 0.35839(2) 1.22021(8) -0.00863(5) 0.01775(17) Uani 1 1 d . .
P4 P 0.29053(2) 1.23388(8) -0.12439(5) 0.01200(16) Uani 1 1 d . .
P5 P 0.28728(2) 1.07911(9) 0.06941(5) 0.01474(17) Uani 1 1 d . .
P6 P 0.29707(2) 1.43004(9) 0.05179(5) 0.01504(18) Uani 1 1 d . .
Si2 Si 0.24238(2) 1.26189(8) -0.00023(6) 0.01342(17) Uani 1 1 d . .
N4 N 0.35164(9) 1.2015(3) -0.2414(2) 0.0215(7) Uani 1 1 d . .
N6 N 0.36705(9) 1.5756(4) 0.0773(2) 0.0288(8) Uani 1 1 d . .
N5 N 0.34997(9) 0.9370(3) 0.1426(2) 0.0230(7) Uani 1 1 d . .
C46 C 0.22338(9) 1.2831(3) -0.0949(2) 0.0138(6) Uani 1 1 d . .
C56 C 0.24164(10) 1.0446(4) 0.0771(2) 0.0177(7) Uani 1 1 d . .
C141 C 0.30447(10) 1.0973(3) -0.1743(2) 0.0172(7) Uani 1 1 d . .
H14A H 0.3000 1.0269 -0.1438 0.021 Uiso 1 1 calc R U
H14B H 0.2908 1.0893 -0.2188 0.021 Uiso 1 1 calc R U
C45 C 0.18959(10) 1.3167(4) -0.1132(2) 0.0181(7) Uani 1 1 d . .
H45 H 0.1743 1.3376 -0.0760 0.022 Uiso 1 1 calc R U
C51 C 0.21994(9) 1.1257(3) 0.0400(2) 0.0149(6) Uani 1 1 d . .
C152 C 0.34150(10) 1.0588(4) 0.1683(2) 0.0201(8) Uani 1 1 d . .
H15A H 0.3535 1.1179 0.1382 0.024 Uiso 1 1 calc R U
H15B H 0.3493 1.0683 0.2188 0.024 Uiso 1 1 calc R U
C144 C 0.31288(10) 1.3490(3) -0.1814(2) 0.0173(7) Uani 1 1 d . .
H14C H 0.3002 1.3603 -0.2269 0.021 Uiso 1 1 calc R U
H14D H 0.3128 1.4256 -0.1553 0.021 Uiso 1 1 calc R U
C65 C 0.19347(10) 1.4214(4) 0.0755(2) 0.0220(8) Uani 1 1 d . .
H65 H 0.1760 1.3674 0.0634 0.026 Uiso 1 1 calc R U
C151 C 0.30302(10) 1.0826(4) 0.1645(2) 0.0183(7) Uani 1 1 d . .
H15C H 0.2981 1.1612 0.1859 0.022 Uiso 1 1 calc R U
H15D H 0.2910 1.0218 0.1932 0.022 Uiso 1 1 calc R U
C41 C 0.24614(10) 1.2569(3) -0.1524(2) 0.0145(7) Uani 1 1 d . .
C52 C 0.18472(10) 1.1013(4) 0.0378(2) 0.0182(7) Uani 1 1 d . .
H52 H 0.1702 1.1520 0.0113 0.022 Uiso 1 1 calc R U
C42 C 0.23491(11) 1.2559(4) -0.2254(2) 0.0189(7) Uani 1 1 d . .
H42 H 0.2501 1.2352 -0.2629 0.023 Uiso 1 1 calc R U
C53 C 0.17136(10) 1.0026(4) 0.0746(2) 0.0219(8) Uani 1 1 d . .
H53 H 0.1479 0.9880 0.0731 0.026 Uiso 1 1 calc R U
C162 C 0.35969(10) 1.4698(4) 0.1234(2) 0.0255(9) Uani 1 1 d . .
H16A H 0.3716 1.4784 0.1701 0.031 Uiso 1 1 calc R U
H16B H 0.3684 1.3977 0.0993 0.031 Uiso 1 1 calc R U
C142 C 0.34218(10) 1.0984(4) -0.1953(2) 0.0214(8) Uani 1 1 d . .
H14E H 0.3559 1.1001 -0.1507 0.026 Uiso 1 1 calc R U
H14F H 0.3475 1.0241 -0.2214 0.026 Uiso 1 1 calc R U
C161 C 0.32126(10) 1.4537(4) 0.1381(2) 0.0218(8) Uani 1 1 d . .
H16C H 0.3125 1.5251 0.1630 0.026 Uiso 1 1 calc R U
H16D H 0.3178 1.3847 0.1703 0.026 Uiso 1 1 calc R U
C64 C 0.18600(11) 1.5280(4) 0.1125(2) 0.0244(8) Uani 1 1 d . .
H64 H 0.1634 1.5450 0.1256 0.029 Uiso 1 1 calc R U
C44 C 0.17896(10) 1.3191(4) -0.1856(2) 0.0204(8) Uani 1 1 d . .
H44 H 0.1567 1.3432 -0.1968 0.024 Uiso 1 1 calc R U
C61 C 0.25366(10) 1.4766(4) 0.0759(2) 0.0177(7) Uani 1 1 d . .
C66 C 0.22776(10) 1.3955(4) 0.0564(2) 0.0171(7) Uani 1 1 d . .
C55 C 0.22779(11) 0.9450(4) 0.1152(3) 0.0262(9) Uani 1 1 d . .
H55 H 0.2421 0.8929 0.1413 0.031 Uiso 1 1 calc R U
C164 C 0.31461(10) 1.5614(3) 0.0019(3) 0.0224(7) Uani 1 1 d . .
H16E H 0.3067 1.5593 -0.0488 0.027 Uiso 1 1 calc R U
H16F H 0.3061 1.6354 0.0242 0.027 Uiso 1 1 calc R U
C62 C 0.24566(10) 1.5844(4) 0.1118(2) 0.0219(8) Uani 1 1 d . .
H62 H 0.2629 1.6394 0.1235 0.026 Uiso 1 1 calc R U
C143 C 0.34950(10) 1.3156(4) -0.1999(2) 0.0196(7) Uani 1 1 d . .
H14G H 0.3597 1.3801 -0.2288 0.024 Uiso 1 1 calc R U
H14H H 0.3626 1.3078 -0.1547 0.024 Uiso 1 1 calc R U
C153 C 0.34378(10) 0.9213(4) 0.0630(2) 0.0225(8) Uani 1 1 d . .
H15E H 0.3523 0.8425 0.0479 0.027 Uiso 1 1 calc R U
H15F H 0.3566 0.9824 0.0361 0.027 Uiso 1 1 calc R U
C54 C 0.19260(11) 0.9250(4) 0.1138(3) 0.0264(9) Uani 1 1 d . .
H54 H 0.1833 0.8595 0.1392 0.032 Uiso 1 1 calc R U
C43 C 0.20126(11) 1.2857(4) -0.2423(2) 0.0203(8) Uani 1 1 d . .
H43 H 0.1936 1.2834 -0.2909 0.024 Uiso 1 1 calc R U
C154 C 0.30580(10) 0.9314(3) 0.0428(2) 0.0206(7) Uani 1 1 d . .
H15G H 0.2932 0.8671 0.0672 0.025 Uiso 1 1 calc R U
H15H H 0.3032 0.9204 -0.0100 0.025 Uiso 1 1 calc R U
C163 C 0.35403(11) 1.5622(4) 0.0032(3) 0.0289(9) Uani 1 1 d . .
H16G H 0.3625 1.4871 -0.0177 0.035 Uiso 1 1 calc R U
H16H H 0.3624 1.6283 -0.0270 0.035 Uiso 1 1 calc R U
C63 C 0.21180(11) 1.6097(4) 0.1303(2) 0.0255(9) Uani 1 1 d . .
H63 H 0.2064 1.6814 0.1545 0.031 Uiso 1 1 calc R U
C1N6 C 0.40442(12) 1.5936(5) 0.0744(4) 0.0443(14) Uani 1 1 d . .
H1NX H 0.4095 1.6632 0.0446 0.067 Uiso 1 1 calc R U
H1NY H 0.4151 1.5233 0.0534 0.067 Uiso 1 1 calc R U
H1NZ H 0.4130 1.6061 0.1234 0.067 Uiso 1 1 calc R U
C1N5 C 0.38597(10) 0.9104(5) 0.1582(3) 0.0321(10) Uani 1 1 d . .
H1NA H 0.3914 0.8305 0.1410 0.048 Uiso 1 1 calc R U
H1NB H 0.3899 0.9149 0.2104 0.048 Uiso 1 1 calc R U
H1NC H 0.4003 0.9685 0.1335 0.048 Uiso 1 1 calc R U
C1N4 C 0.38716(12) 1.1842(5) -0.2676(3) 0.0353(11) Uani 1 1 d . .
H1ND H 0.3936 1.2511 -0.2984 0.053 Uiso 1 1 calc R U
H1NE H 0.3886 1.1103 -0.2954 0.053 Uiso 1 1 calc R U
H1NF H 0.4024 1.1798 -0.2261 0.053 Uiso 1 1 calc R U
C4S1 C 0.02461(11) 0.3472(5) -0.3711(3) 0.0358(12) Uani 1 1 d . .
H4S1 H 0.0390 0.3732 -0.4089 0.043 Uiso 1 1 calc R U
C3S1 C 0.01734(14) 0.4220(5) -0.3135(3) 0.0393(12) Uani 1 1 d . .
H3S1 H 0.0273 0.4985 -0.3117 0.047 Uiso 1 1 calc R U
C5S1 C 0.01065(16) 0.2335(5) -0.3730(4) 0.0465(15) Uani 1 1 d . .
H5S1 H 0.0158 0.1814 -0.4118 0.056 Uiso 1 1 calc R U
C6S1 C -0.01122(16) 0.1959(5) -0.3173(4) 0.055(2) Uani 1 1 d . .
H6S1 H -0.0208 0.1188 -0.3186 0.066 Uiso 1 1 calc R U
C2S1 C -0.00458(15) 0.3863(6) -0.2578(3) 0.0447(14) Uani 1 1 d . .
H2S1 H -0.0097 0.4388 -0.2192 0.054 Uiso 1 1 calc R U
C1S1 C -0.01863(13) 0.2735(7) -0.2599(4) 0.0515(19) Uani 1 1 d . .
H1S1 H -0.0333 0.2486 -0.2224 0.062 Uiso 1 1 calc R U
C4S2 C 0.25973(16) 0.6980(7) -0.2131(4) 0.0555(18) Uani 1 1 d . .
H4S2 H 0.2710 0.6579 -0.2512 0.067 Uiso 1 1 calc R U
C6S2 C 0.23726(15) 0.8804(6) -0.1620(5) 0.0594(19) Uani 1 1 d . .
H6S2 H 0.2323 0.9625 -0.1662 0.071 Uiso 1 1 calc R U
C5S2 C 0.25386(17) 0.8207(7) -0.2185(4) 0.0572(18) Uani 1 1 d . .
H5S2 H 0.2610 0.8632 -0.2599 0.069 Uiso 1 1 calc R U
C3S2 C 0.24918(18) 0.6341(7) -0.1523(5) 0.067(2) Uani 1 1 d . .
H3S2 H 0.2523 0.5507 -0.1498 0.081 Uiso 1 1 calc R U
C2S2 C 0.23373(15) 0.6967(8) -0.0942(4) 0.062(2) Uani 1 1 d . .
H2S2 H 0.2273 0.6557 -0.0516 0.074 Uiso 1 1 calc R U
C1S2 C 0.22813(15) 0.8189(7) -0.1003(4) 0.0580(18) Uani 1 1 d . .
H1S2 H 0.2179 0.8603 -0.0615 0.070 Uiso 1 1 calc R U

loop_
_atom_site_aniso_label
_atom_site_aniso_U_11
_atom_site_aniso_U_22
_atom_site_aniso_U_33
_atom_site_aniso_U_23
_atom_site_aniso_U_13
_atom_site_aniso_U_12
Fe1 0.0078(2) 0.0137(2) 0.0146(2) 0.0006(2) 0.0008(2) 0.00037(16)
Cl1 0.0096(3) 0.0221(4) 0.0247(5) 0.0013(3) 0.0009(3) 0.0002(3)
P2 0.0125(4) 0.0138(4) 0.0174(4) 0.0031(3) 0.0028(3) -0.0010(3)
P3 0.0112(4) 0.0145(4) 0.0158(4) -0.0017(3) 0.0006(3) 0.0034(3)
P1 0.0091(4) 0.0126(4) 0.0145(4) 0.0010(3) -0.0016(3) -0.0006(3)
Si1 0.0087(4) 0.0127(4) 0.0126(4) 0.0003(4) 0.0006(4) 0.0005(3)
N1 0.0132(16) 0.0299(19) 0.0303(18) 0.0086(15) -0.0094(14) 0.0001(14)
N3 0.0167(16) 0.0296(18) 0.0218(16) -0.0034(14) 0.0007(13) 0.0102(14)
C16 0.0122(16) 0.0104(15) 0.0143(15) 0.0002(12) 0.0003(12) -0.0023(12)
C12 0.0090(15) 0.030(2) 0.0165(16) -0.0015(14) -0.0015(13) -0.0018(14)
C11 0.0109(15) 0.0103(14) 0.0163(15) -0.0009(12) -0.0001(13) 0.0008(12)
C112 0.0159(18) 0.0223(19) 0.0247(19) 0.0021(15) -0.0038(15) -0.0061(15)
N2 0.0156(17) 0.0224(17) 0.054(2) 0.0095(17) 0.0101(17) -0.0050(14)
C111 0.0100(16) 0.0192(17) 0.0189(16) -0.0032(13) -0.0037(13) -0.0006(13)
C21 0.0154(17) 0.0162(16) 0.0182(17) 0.0024(13) -0.0008(13) 0.0032(13)
C15 0.0173(18) 0.0151(16) 0.0168(17) 0.0024(13) -0.0022(14) -0.0019(13)
C114 0.0183(18) 0.0160(16) 0.0166(16) 0.0032(13) -0.0022(14) 0.0013(14)
C36 0.0132(16) 0.0134(15) 0.0125(14) 0.0008(12) -0.0010(12) 0.0006(12)
C314 0.0143(17) 0.0246(19) 0.0157(16) 0.0002(14) 0.0042(13) 0.0038(15)
C24 0.0168(19) 0.030(2) 0.038(2) 0.0087(19) -0.0018(17) 0.0087(16)
C13 0.0117(17) 0.029(2) 0.0200(17) 0.0008(15) 0.0037(14) -0.0014(15)
C35 0.0155(17) 0.0209(17) 0.0191(17) -0.0055(14) 0.0022(14) 0.0004(14)
C14 0.0195(19) 0.0203(17) 0.0155(16) 0.0022(13) 0.0046(14) -0.0030(14)
C31 0.0151(17) 0.0121(15) 0.0177(16) 0.0001(12) 0.0019(13) -0.0001(13)
C214 0.022(2) 0.0257(19) 0.0209(17) 0.0076(15) 0.0067(16) -0.0008(16)
C34 0.0171(18) 0.0228(18) 0.0196(17) -0.0010(15) -0.0015(14) -0.0056(15)
C311 0.0188(19) 0.0180(17) 0.0235(18) -0.0003(14) 0.0013(15) 0.0073(15)
C26 0.0139(16) 0.0164(16) 0.0136(15) 0.0017(13) -0.0007(13) 0.0040(13)
C32 0.0189(18) 0.0189(17) 0.0205(17) -0.0049(14) 0.0016(14) -0.0006(14)
C113 0.0190(19) 0.023(2) 0.027(2) 0.0075(16) -0.0014(16) 0.0099(16)
C312 0.0190(19) 0.0233(18) 0.028(2) 0.0010(16) 0.0032(16) 0.0131(16)
C313 0.0148(18) 0.032(2) 0.0188(17) -0.0009(16) 0.0029(14) 0.0045(16)
C211 0.0201(18) 0.0151(16) 0.030(2) -0.0031(14) 0.0010(15) -0.0030(14)
C213 0.022(2) 0.028(2) 0.033(2) 0.0109(18) 0.0116(18) 0.0011(17)
C25 0.0123(17) 0.0212(18) 0.028(2) 0.0045(15) -0.0021(15) -0.0002(14)
C33 0.024(2) 0.0195(17) 0.0176(16) -0.0014(14) -0.0015(15) -0.0037(15)
C23 0.029(2) 0.022(2) 0.035(2) 0.0113(17) 0.0001(19) 0.0089(17)
C22 0.022(2) 0.0214(18) 0.032(2) 0.0101(16) 0.0037(17) 0.0022(16)
C1N3 0.022(2) 0.044(3) 0.032(2) -0.007(2) 0.0030(18) 0.014(2)
C1N2 0.019(2) 0.030(2) 0.084(4) 0.006(3) 0.014(3) -0.0068(19)
C212 0.0196(18) 0.0194(17) 0.042(2) -0.0018(18) -0.0003(19) -0.0044(14)
C1N1 0.021(2) 0.056(3) 0.058(4) 0.014(3) -0.022(2) 0.000(2)
Fe2 0.0076(2) 0.0162(2) 0.0150(2) 0.0008(2) -0.0001(2) 0.00093(16)
Cl2 0.0088(3) 0.0216(4) 0.0228(4) 0.0011(3) 0.0000(3) 0.0003(3)
P4 0.0099(4) 0.0121(4) 0.0140(4) 0.0005(3) 0.0011(3) 0.0009(3)
P5 0.0088(4) 0.0179(4) 0.0175(4) 0.0041(3) 0.0002(3) 0.0017(3)
P6 0.0095(4) 0.0181(4) 0.0176(4) -0.0040(3) 0.0001(3) -0.0002(3)
Si2 0.0098(4) 0.0161(4) 0.0144(4) 0.0012(4) 0.0002(4) 0.0016(3)
N4 0.0126(15) 0.0284(18) 0.0233(16) -0.0080(14) 0.0056(13) -0.0019(13)
N6 0.0136(15) 0.0304(19) 0.043(2) -0.0141(17) 0.0041(15) -0.0077(14)
N5 0.0109(15) 0.0271(18) 0.0311(18) 0.0118(14) 0.0021(13) 0.0049(13)
C46 0.0136(16) 0.0126(15) 0.0151(16) 0.0013(12) -0.0016(13) 0.0007(12)
C56 0.0147(17) 0.0194(17) 0.0189(16) 0.0076(14) 0.0008(14) 0.0003(14)
C141 0.0139(18) 0.0145(16) 0.0232(18) -0.0010(14) 0.0024(14) -0.0005(13)
C45 0.0130(17) 0.0220(18) 0.0193(17) 0.0034(14) 0.0014(14) 0.0026(14)
C51 0.0130(16) 0.0180(16) 0.0137(15) 0.0012(12) 0.0000(13) 0.0015(13)
C152 0.0118(17) 0.028(2) 0.0209(17) 0.0065(15) -0.0023(14) 0.0046(15)
C144 0.0214(19) 0.0137(16) 0.0167(16) 0.0008(13) 0.0021(14) -0.0038(14)
C65 0.0131(17) 0.030(2) 0.0229(18) -0.0079(16) -0.0011(15) 0.0034(15)
C151 0.0123(17) 0.0231(19) 0.0196(17) 0.0034(14) 0.0009(14) 0.0065(14)
C41 0.0129(17) 0.0132(15) 0.0176(16) 0.0020(12) -0.0022(13) 0.0009(12)
C52 0.0124(16) 0.0222(18) 0.0199(17) 0.0042(14) -0.0019(14) 0.0048(14)
C42 0.0168(18) 0.0234(19) 0.0164(17) 0.0024(14) 0.0000(14) 0.0016(15)
C53 0.0089(16) 0.030(2) 0.0271(19) 0.0018(16) 0.0012(15) 0.0001(15)
C162 0.0127(17) 0.034(2) 0.030(2) -0.0144(18) -0.0025(16) -0.0002(16)
C142 0.0140(18) 0.0193(18) 0.031(2) -0.0074(15) 0.0025(16) 0.0041(14)
C161 0.0184(19) 0.025(2) 0.0215(18) -0.0040(15) -0.0047(15) -0.0017(15)
C64 0.0149(18) 0.032(2) 0.026(2) -0.0091(17) 0.0007(15) 0.0061(16)
C44 0.0119(17) 0.028(2) 0.0215(18) 0.0061(15) -0.0036(14) 0.0038(15)
C61 0.0158(17) 0.0207(18) 0.0166(16) -0.0035(14) -0.0011(14) 0.0039(14)
C66 0.0189(18) 0.0197(17) 0.0128(15) -0.0034(13) -0.0009(13) 0.0040(14)
C55 0.0145(18) 0.028(2) 0.037(2) 0.0208(18) -0.0024(16) 0.0015(15)
C164 0.0199(17) 0.0185(16) 0.0288(19) -0.0023(17) 0.0035(17) -0.0001(13)
C62 0.0163(18) 0.0237(19) 0.0256(19) -0.0115(15) -0.0001(15) 0.0004(15)
C143 0.0145(18) 0.0239(19) 0.0205(17) -0.0021(15) 0.0031(14) -0.0052(15)
C153 0.0151(17) 0.0207(18) 0.032(2) 0.0061(15) 0.0083(15) 0.0035(15)
C54 0.0155(18) 0.028(2) 0.035(2) 0.0148(18) 0.0041(17) -0.0013(16)
C43 0.0185(19) 0.0252(19) 0.0173(17) 0.0039(14) -0.0032(15) 0.0014(15)
C154 0.0163(17) 0.0161(17) 0.0294(19) 0.0037(15) 0.0010(15) 0.0044(14)
C163 0.0225(19) 0.0213(18) 0.043(2) -0.004(2) 0.009(2) -0.0045(15)
C63 0.022(2) 0.026(2) 0.029(2) -0.0126(17) -0.0021(17) 0.0080(16)
C1N6 0.015(2) 0.047(3) 0.071(4) -0.021(3) 0.007(2) -0.011(2)
C1N5 0.0099(18) 0.041(3) 0.045(3) 0.015(2) 0.0004(18) 0.0090(17)
C1N4 0.015(2) 0.051(3) 0.039(3) -0.013(2) 0.0109(19) -0.006(2)
C4S1 0.014(2) 0.056(3) 0.037(3) 0.017(2) -0.0037(18) -0.002(2)
C3S1 0.035(3) 0.026(2) 0.057(3) 0.017(2) -0.015(2) -0.003(2)
C5S1 0.046(3) 0.043(3) 0.051(3) -0.009(3) -0.025(3) 0.011(3)
C6S1 0.045(3) 0.034(3) 0.086(5) 0.032(3) -0.036(3) -0.022(3)
C2S1 0.040(3) 0.056(4) 0.038(3) 0.002(2) -0.002(2) 0.031(3)
C1S1 0.014(2) 0.085(5) 0.056(4) 0.046(4) 0.000(2) 0.001(3)
C4S2 0.030(3) 0.073(5) 0.063(4) -0.024(4) -0.010(3) -0.010(3)
C6S2 0.027(3) 0.040(3) 0.111(6) 0.003(4) -0.005(3) -0.013(2)
C5S2 0.039(3) 0.073(5) 0.060(4) 0.013(4) -0.008(3) -0.025(3)
C3S2 0.042(4) 0.044(3) 0.116(7) 0.008(4) -0.028(4) 0.005(3)
C2S2 0.022(3) 0.095(6) 0.067(4) 0.033(4) -0.012(3) -0.002(3)
C1S2 0.020(3) 0.074(5) 0.079(5) -0.016(4) -0.005(3) -0.006(3)

loop_
_atom_type_symbol
_atom_type_description
_atom_type_scat_dispersion_real
_atom_type_scat_dispersion_imag
_atom_type_scat_source
C C 0.0033 0.0016 'International Tables Vol C Tables 4.2.6.8 and 6.1.1.4'
N N 0.0061 0.0033 'International Tables Vol C Tables 4.2.6.8 and 6.1.1.4'
P P 0.1023 0.0942 'International Tables Vol C Tables 4.2.6.8 and 6.1.1.4'
Cl Cl 0.1484 0.1585 'International Tables Vol C Tables 4.2.6.8 and 6.1.1.4'
Fe Fe 0.3463 0.8444 'International Tables Vol C Tables 4.2.6.8 and 6.1.1.4'
Si Si 0.0817 0.0704 'International Tables Vol C Tables 4.2.6.8 and 6.1.1.4'
H H 0.0000 0.0000 'International Tables Vol C Tables 4.2.6.8 and 6.1.1.4'

loop_
_geom_angle_atom_site_label_1
_geom_angle_atom_site_label_2
_geom_angle_atom_site_label_3
_geom_angle
Cl1 Fe1 P1 96.35(4)
Cl1 Fe1 P2 100.73(4)
P1 Fe1 P2 117.89(4)
Cl1 Fe1 P3 99.77(4)
P1 Fe1 P3 117.27(4)
P2 Fe1 P3 117.71(4)
Cl1 Fe1 Si1 177.35(4)
P1 Fe1 Si1 81.01(4)
P2 Fe1 Si1 80.85(4)
P3 Fe1 Si1 81.27(4)
C21 P2 C214 103.75(18)
C21 P2 C211 103.67(18)
C214 P2 C211 96.7(2)
C21 P2 Fe1 116.29(13)
C214 P2 Fe1 115.93(14)
C211 P2 Fe1 117.75(14)
C31 P3 C314 103.72(18)
C31 P3 C311 101.96(18)
C314 P3 C311 97.04(18)
C31 P3 Fe1 115.46(12)
C314 P3 Fe1 117.86(14)
C311 P3 Fe1 117.93(13)
C16 P1 C111 102.50(17)
C16 P1 C114 102.68(17)
C111 P1 C114 98.74(17)
C16 P1 Fe1 116.49(12)
C111 P1 Fe1 118.99(13)
C114 P1 Fe1 114.70(13)
C36 Si1 C26 106.29(16)
C36 Si1 C11 105.99(16)
C26 Si1 C11 107.02(16)
C36 Si1 Fe1 112.20(12)
C26 Si1 Fe1 112.59(12)
C11 Si1 Fe1 112.29(12)
C113 N1 C1N1 109.9(4)
C113 N1 C112 110.8(3)
C1N1 N1 C112 109.3(4)
C313 N3 C1N3 109.5(4)
C313 N3 C312 111.4(3)
C1N3 N3 C312 108.8(3)
C11 C16 C15 121.0(3)
C11 C16 P1 115.1(3)
C15 C16 P1 123.9(3)
C13 C12 C11 120.7(3)
C16 C11 C12 118.1(3)
C16 C11 Si1 115.0(3)
C12 C11 Si1 126.9(3)
N1 C112 C111 112.4(3)
C213 N2 C1N2 108.7(4)
C213 N2 C212 113.2(3)
C1N2 N2 C212 108.6(4)
C112 C111 P1 114.3(3)
C22 C21 C26 121.0(4)
C22 C21 P2 124.4(3)
C26 C21 P2 114.6(3)
C14 C15 C16 120.0(4)
C113 C114 P1 113.7(3)
C31 C36 C35 117.8(3)
C31 C36 Si1 115.9(3)
C35 C36 Si1 126.3(3)
C313 C314 P3 110.8(3)
C25 C24 C23 121.1(4)
C12 C13 C14 120.6(4)
C34 C35 C36 120.7(4)
C15 C14 C13 119.5(3)
C32 C31 C36 121.1(3)
C32 C31 P3 123.8(3)
C36 C31 P3 115.1(3)
C213 C214 P2 112.6(3)
C35 C34 C33 120.8(4)
C312 C311 P3 112.0(3)
C21 C26 C25 118.1(3)
C21 C26 Si1 115.6(3)
C25 C26 Si1 126.3(3)
C33 C32 C31 120.1(4)
N1 C113 C114 112.5(3)
N3 C312 C311 112.5(3)
N3 C313 C314 112.2(4)
C212 C211 P2 112.0(3)
N2 C213 C214 113.3(4)
C24 C25 C26 120.4(4)
C32 C33 C34 119.5(4)
C24 C23 C22 119.8(4)
C23 C22 C21 119.6(4)
N2 C212 C211 111.8(4)
Cl2 Fe2 P4 97.04(4)
Cl2 Fe2 P5 100.28(4)
P4 Fe2 P5 118.66(4)
Cl2 Fe2 P6 100.98(4)
P4 Fe2 P6 116.29(4)
P5 Fe2 P6 117.15(4)
Cl2 Fe2 Si2 177.41(5)
P4 Fe2 Si2 80.51(4)
P5 Fe2 Si2 80.28(4)
P6 Fe2 Si2 80.92(4)
C41 P4 C141 104.92(18)
C41 P4 C144 101.22(18)
C141 P4 C144 98.50(17)
C41 P4 Fe2 116.18(13)
C141 P4 Fe2 117.67(13)
C144 P4 Fe2 115.69(13)
C56 P5 C151 104.99(18)
C56 P5 C154 102.50(18)
C151 P5 C154 97.72(19)
C56 P5 Fe2 116.00(12)
C151 P5 Fe2 115.96(14)
C154 P5 Fe2 117.18(14)
C61 P6 C164 103.92(18)
C61 P6 C161 103.33(18)
C164 P6 C161 96.7(2)
C61 P6 Fe2 114.86(13)
C164 P6 Fe2 118.46(14)
C161 P6 Fe2 116.93(14)
C46 Si2 C66 106.30(16)
C46 Si2 C51 105.64(16)
C66 Si2 C51 105.84(17)
C46 Si2 Fe2 113.00(12)
C66 Si2 Fe2 112.36(13)
C51 Si2 Fe2 113.10(12)
C142 N4 C143 111.1(3)
C142 N4 C1N4 108.7(4)
C143 N4 C1N4 109.2(3)
C163 N6 C162 112.4(3)
C163 N6 C1N6 109.2(4)
C162 N6 C1N6 108.8(4)
C1N5 N5 C152 109.9(4)
C1N5 N5 C153 108.9(3)
C152 N5 C153 112.6(3)
C41 C46 C45 118.1(3)
C41 C46 Si2 113.9(3)
C45 C46 Si2 127.9(3)
C51 C56 C55 120.2(4)
C51 C56 P5 114.7(3)
C55 C56 P5 125.1(3)
C142 C141 P4 113.7(3)
C44 C45 C46 120.7(4)
C52 C51 C56 118.8(3)
C52 C51 Si2 126.7(3)
C56 C51 Si2 114.5(3)
N5 C152 C151 111.5(3)
C143 C144 P4 113.5(3)
C64 C65 C66 119.4(4)
C152 C151 P5 111.6(3)
C42 C41 C46 120.7(3)
C42 C41 P4 124.2(3)
C46 C41 P4 115.0(3)
C53 C52 C51 120.5(3)
C43 C42 C41 120.4(4)
C52 C53 C54 120.7(4)
N6 C162 C161 112.5(4)
N4 C142 C141 113.2(3)
C162 C161 P6 111.6(3)
C65 C64 C63 120.8(4)
C45 C44 C43 120.7(4)
C62 C61 C66 120.4(4)
C62 C61 P6 124.1(3)
C66 C61 P6 115.5(3)
C61 C66 C65 119.6(4)
C61 C66 Si2 114.9(3)
C65 C66 Si2 125.4(3)
C54 C55 C56 119.6(4)
C163 C164 P6 111.6(3)
C63 C62 C61 119.8(4)
N4 C143 C144 112.1(3)
N5 C153 C154 112.6(3)
C53 C54 C55 120.0(4)
C42 C43 C44 119.2(4)
C153 C154 P5 112.3(3)
N6 C163 C164 111.5(4)
C64 C63 C62 120.1(4)
C3S1 C4S1 C5S1 119.6(5)
C4S1 C3S1 C2S1 121.2(5)
C4S1 C5S1 C6S1 120.0(6)
C1S1 C6S1 C5S1 119.6(5)
C1S1 C2S1 C3S1 119.3(6)
C2S1 C1S1 C6S1 120.4(5)
C3S2 C4S2 C5S2 120.8(7)
C1S2 C6S2 C5S2 119.8(7)
C4S2 C5S2 C6S2 119.7(7)
C4S2 C3S2 C2S2 118.8(7)
C1S2 C2S2 C3S2 119.6(7)
C6S2 C1S2 C2S2 121.2(7)

loop_
_geom_bond_atom_site_label_1
_geom_bond_atom_site_label_2
_geom_bond_distance
Fe1 Cl1 2.2564(10)
Fe1 P1 2.2618(11)
Fe1 P2 2.2801(10)
Fe1 P3 2.2958(11)
Fe1 Si1 2.3116(10)
P2 C21 1.830(4)
P2 C214 1.840(4)
P2 C211 1.841(4)
P3 C31 1.818(4)
P3 C314 1.851(4)
P3 C311 1.854(4)
P1 C16 1.822(4)
P1 C111 1.848(4)
P1 C114 1.849(4)
Si1 C36 1.889(4)
Si1 C26 1.896(4)
Si1 C11 1.900(4)
N1 C113 1.458(6)
N1 C1N1 1.459(6)
N1 C112 1.474(5)
N3 C313 1.460(6)
N3 C1N3 1.468(6)
N3 C312 1.470(6)
C16 C11 1.392(5)
C16 C15 1.405(5)
C12 C13 1.386(5)
C12 C11 1.407(5)
C112 C111 1.513(5)
N2 C213 1.458(6)
N2 C1N2 1.465(6)
N2 C212 1.467(6)
C21 C22 1.396(5)
C21 C26 1.397(5)
C15 C14 1.382(6)
C114 C113 1.525(6)
C36 C31 1.404(5)
C36 C35 1.409(5)
C314 C313 1.528(6)
C24 C25 1.375(6)
C24 C23 1.379(6)
C13 C14 1.391(6)
C35 C34 1.382(5)
C31 C32 1.397(5)
C214 C213 1.520(6)
C34 C33 1.394(6)
C311 C312 1.531(6)
C26 C25 1.412(5)
C32 C33 1.384(6)
C211 C212 1.532(6)
C23 C22 1.393(6)
Fe2 Cl2 2.2487(10)
Fe2 P4 2.2637(11)
Fe2 P5 2.2848(11)
Fe2 P6 2.2930(11)
Fe2 Si2 2.2986(11)
P4 C41 1.820(4)
P4 C141 1.841(4)
P4 C144 1.857(4)
P5 C56 1.824(4)
P5 C151 1.832(4)
P5 C154 1.848(4)
P6 C61 1.821(4)
P6 C164 1.842(4)
P6 C161 1.846(4)
Si2 C46 1.885(4)
Si2 C66 1.886(4)
Si2 C51 1.886(4)
N4 C142 1.460(6)
N4 C143 1.470(5)
N4 C1N4 1.476(5)
N6 C163 1.444(7)
N6 C162 1.466(6)
N6 C1N6 1.471(6)
N5 C1N5 1.460(5)
N5 C152 1.461(6)
N5 C153 1.476(6)
C46 C41 1.399(5)
C46 C45 1.408(5)
C56 C51 1.404(5)
C56 C55 1.407(5)
C141 C142 1.518(5)
C45 C44 1.378(5)
C51 C52 1.399(5)
C152 C151 1.524(5)
C144 C143 1.512(6)
C65 C64 1.386(6)
C65 C66 1.410(5)
C41 C42 1.396(5)
C52 C53 1.380(6)
C42 C43 1.386(6)
C53 C54 1.388(6)
C162 C161 1.531(6)
C64 C63 1.388(6)
C44 C43 1.397(6)
C61 C62 1.394(5)
C61 C66 1.394(5)
C55 C54 1.389(6)
C164 C163 1.536(6)
C62 C63 1.389(6)
C153 C154 1.529(6)
C4S1 C3S1 1.362(8)
C4S1 C5S1 1.369(8)
C3S1 C2S1 1.382(8)
C5S1 C6S1 1.386(10)
C6S1 C1S1 1.379(11)
C2S1 C1S1 1.361(10)
C4S2 C3S2 1.373(11)
C4S2 C5S2 1.378(11)
C6S2 C1S2 1.357(11)
C6S2 C5S2 1.379(11)
C3S2 C2S2 1.397(11)
C2S2 C1S2 1.371(11)
